data_1516052
loop_
_publ_author_name
'Mac\'ias, Francisco A'
'Santana, Alejandro'
'Yamahata, Azusa'
'Varela, Rosa M.'
'Fronczek, Frank R.'
'Molinillo, Jos\'e M G'

_publ_section_title
;
 Facile preparation of bioactive seco-guaianolides and guaianolides from
 Artemisia gorgonum and evaluation of their phytotoxicity.
;
_journal_issue 11
_journal_name_full 'Journal of natural products'
_journal_page_first 1967
_journal_page_last 1973
_journal_paper_doi 10.1021/np300639b
_journal_volume 75
_journal_year 2012
_chemical_absolute_configuration ad
_chemical_formula_moiety 'C15 H20 O4, H2 O'
_chemical_formula_sum 'C15 H22 O5'
_chemical_formula_weight 282.33
_chemical_name_common Isophotosantonin
_chemical_name_systematic
;
 ?
;
_space_group_IT_number 19
_symmetry_cell_setting orthorhombic
_symmetry_space_group_name_Hall 'P 2ac 2ab'
_symmetry_space_group_name_H-M 'P 21 21 21'
_atom_sites_solution_hydrogens geom
_atom_sites_solution_primary direct
_atom_sites_solution_secondary difmap
_audit_creation_method SHELXL-97
_cell_angle_alpha 90
_cell_angle_beta 90
_cell_angle_gamma 90
_cell_formula_units_Z 4
_cell_length_a 7.6345(10)
_cell_length_b 13.862(2)
_cell_length_c 13.927(2)
_cell_measurement_reflns_used 8509
_cell_measurement_temperature 90.0(5)
_cell_measurement_theta_max 68.52
_cell_measurement_theta_min 3.17
_cell_volume 1473.9(4)
_computing_cell_refinement 'Bruker (2006) Apex-II '
_computing_data_collection 'Bruker (2006) Apex-II'
_computing_data_reduction 'Bruker (2006) Apex-II '
_computing_molecular_graphics 'ORTEP-3 for Windows (Farrugia, 1997)'
_computing_publication_material 'Bruker SHELXTL (Sheldrick, 2008)'
_computing_structure_refinement 'SHELXL-97 (Sheldrick, 2008)'
_computing_structure_solution 'SHELXS-97 (Sheldrick, 2008)'
_diffrn_ambient_temperature 90.0(5)
_diffrn_measured_fraction_theta_full 0.992
_diffrn_measured_fraction_theta_max 0.977
_diffrn_measurement_device_type 'Bruker APEX-II CCD'
_diffrn_measurement_method '\f and \w scans'
_diffrn_radiation_monochromator graphite
_diffrn_radiation_source 'fine-focus sealed tube'
_diffrn_radiation_type CuK\a
_diffrn_radiation_wavelength 1.54178
_diffrn_reflns_av_R_equivalents 0.026
_diffrn_reflns_av_sigmaI/netI 0.0208
_diffrn_reflns_limit_h_max 8
_diffrn_reflns_limit_h_min -9
_diffrn_reflns_limit_k_max 16
_diffrn_reflns_limit_k_min -16
_diffrn_reflns_limit_l_max 16
_diffrn_reflns_limit_l_min -16
_diffrn_reflns_number 9639
_diffrn_reflns_theta_full 66.60
_diffrn_reflns_theta_max 68.68
_diffrn_reflns_theta_min 4.50
_exptl_absorpt_coefficient_mu 0.782
_exptl_absorpt_correction_T_max 0.905
_exptl_absorpt_correction_T_min 0.799
_exptl_absorpt_correction_type multi-scan
_exptl_absorpt_process_details 'SADABS (Sheldrick, 2002)'
_exptl_crystal_colour colourless
_exptl_crystal_density_diffrn 1.272
_exptl_crystal_density_method 'not measured'
_exptl_crystal_description fragment
_exptl_crystal_F_000 608
_exptl_crystal_size_max 0.30
_exptl_crystal_size_mid 0.28
_exptl_crystal_size_min 0.13
_refine_diff_density_max 0.238
_refine_diff_density_min -0.114
_refine_diff_density_rms 0.029
_refine_ls_abs_structure_details '1076 Friedel pairs (Flack, 1983)'
_refine_ls_abs_structure_Flack 0.01(13)
_refine_ls_extinction_coef 0.0027(3)
_refine_ls_extinction_expression Fc^*^=kFc[1+0.001xFc^2^\l^3^/sin(2\q)]^-1/4^
_refine_ls_extinction_method SHELXL
_refine_ls_goodness_of_fit_ref 1.050
_refine_ls_hydrogen_treatment mixed
_refine_ls_matrix_type full
_refine_ls_number_parameters 194
_refine_ls_number_reflns 2624
_refine_ls_number_restraints 0
_refine_ls_restrained_S_all 1.050
_refine_ls_R_factor_all 0.0247
_refine_ls_R_factor_gt 0.0245
_refine_ls_shift/su_max 0.000
_refine_ls_shift/su_mean 0.000
_refine_ls_structure_factor_coef Fsqd
_refine_ls_weighting_details 'calc w=1/[\s^2^(Fo^2^)+(0.0331P)^2^+0.3049P] where P=(Fo^2^+2Fc^2^)/3'
_refine_ls_weighting_scheme calc
_refine_ls_wR_factor_gt 0.0656
_refine_ls_wR_factor_ref 0.0659
_reflns_number_gt 2602
_reflns_number_total 2624
_reflns_threshold_expression I>2\s(I)
_cod_data_source_file np300639b_si_004.cif
_cod_data_source_block ASF-IPS2
_cod_depositor_comments
;
The following automatic conversions were performed:

'_symmetry_cell_setting' value 'Orthorhombic' changed to
'orthorhombic' according to
/usr/data/users/saulius/automatic-downloads/retrospective/ACS/lib/dictionaries/cif_core.dic
dictionary named 'cif_core.dic' version 2.4.2 from 2011-04-26.

Automatic conversion script
Id: cif_fix_values 2281 2013-09-26 08:29:07Z andrius 
;
_cod_original_sg_symbol_H-M 'P 21 21 21 '
_cod_database_code 1516052

loop_
_symmetry_equiv_pos_as_xyz
'x, y, z'
'-x+1/2, -y, z+1/2'
'-x, y+1/2, -z+1/2'
'x+1/2, -y+1/2, -z'

loop_
_atom_site_label
_atom_site_type_symbol
_atom_site_fract_x
_atom_site_fract_y
_atom_site_fract_z
_atom_site_U_iso_or_equiv
_atom_site_adp_type
_atom_site_occupancy
_atom_site_symmetry_multiplicity
_atom_site_calc_flag
_atom_site_refinement_flags
O1 O 0.51667(12) 0.75130(6) 0.48358(6) 0.0240(2) Uani 1 1 d .
O2 O 0.50651(13) 0.87058(6) 0.59099(7) 0.0314(2) Uani 1 1 d .
O3 O 0.35347(13) 0.53658(7) 0.17594(7) 0.0280(2) Uani 1 1 d .
O4 O 0.43717(13) 0.32806(6) 0.46012(6) 0.0234(2) Uani 1 1 d .
H4O H 0.331(3) 0.3299(12) 0.4817(12) 0.035 Uiso 1 1 d .
C1 C 0.38774(16) 0.49834(8) 0.43152(8) 0.0180(2) Uani 1 1 d .
H1 H 0.2926 0.5089 0.4798 0.022 Uiso 1 1 calc R
C2 C 0.30550(16) 0.46921(9) 0.33485(9) 0.0207(3) Uani 1 1 d .
H2A H 0.3419 0.4031 0.3167 0.025 Uiso 1 1 calc R
H2B H 0.1761 0.4714 0.3387 0.025 Uiso 1 1 calc R
C3 C 0.37176(16) 0.54145(9) 0.26303(9) 0.0205(3) Uani 1 1 d .
C4 C 0.46624(15) 0.61804(8) 0.31543(9) 0.0199(3) Uani 1 1 d .
C5 C 0.47403(15) 0.59414(8) 0.40849(9) 0.0183(2) Uani 1 1 d .
C6 C 0.57062(15) 0.64950(8) 0.48413(9) 0.0195(2) Uani 1 1 d .
H6 H 0.6984 0.6467 0.4686 0.023 Uiso 1 1 calc R
C7 C 0.54729(16) 0.61790(8) 0.58803(8) 0.0200(3) Uani 1 1 d .
H7 H 0.4200 0.6068 0.6008 0.024 Uiso 1 1 calc R
C8 C 0.64874(17) 0.52622(9) 0.61201(9) 0.0235(3) Uani 1 1 d .
H8A H 0.6655 0.5228 0.6824 0.028 Uiso 1 1 calc R
H8B H 0.7661 0.5300 0.5820 0.028 Uiso 1 1 calc R
C9 C 0.55829(17) 0.43367(8) 0.57823(9) 0.0224(3) Uani 1 1 d .
H9A H 0.4461 0.4282 0.6134 0.027 Uiso 1 1 calc R
H9B H 0.6321 0.3786 0.5985 0.027 Uiso 1 1 calc R
C10 C 0.51831(16) 0.42093(8) 0.47056(9) 0.0200(3) Uani 1 1 d .
C11 C 0.60574(16) 0.70966(9) 0.64023(9) 0.0227(3) Uani 1 1 d .
H11 H 0.7367 0.7114 0.6405 0.027 Uiso 1 1 calc R
C12 C 0.54062(16) 0.78783(9) 0.57350(9) 0.0240(3) Uani 1 1 d .
C13 C 0.54186(18) 0.72300(10) 0.74269(9) 0.0288(3) Uani 1 1 d .
H13A H 0.5901 0.7830 0.7690 0.043 Uiso 1 1 calc R
H13B H 0.5807 0.6684 0.7820 0.043 Uiso 1 1 calc R
H13C H 0.4136 0.7262 0.7432 0.043 Uiso 1 1 calc R
C14 C 0.68489(17) 0.41631(9) 0.41066(10) 0.0246(3) Uani 1 1 d .
H14A H 0.7558 0.3612 0.4313 0.037 Uiso 1 1 calc R
H14B H 0.7519 0.4760 0.4193 0.037 Uiso 1 1 calc R
H14C H 0.6542 0.4088 0.3427 0.037 Uiso 1 1 calc R
C15 C 0.54366(17) 0.70252(9) 0.26367(9) 0.0247(3) Uani 1 1 d .
H15A H 0.5953 0.7471 0.3103 0.037 Uiso 1 1 calc R
H15B H 0.4517 0.7358 0.2274 0.037 Uiso 1 1 calc R
H15C H 0.6346 0.6800 0.2194 0.037 Uiso 1 1 calc R
O1W O 0.60213(12) 0.15551(7) 0.48592(7) 0.0254(2) Uani 1 1 d .
H1W H 0.556(2) 0.2092(13) 0.4748(12) 0.038 Uiso 1 1 d .
H2W H 0.592(2) 0.1219(13) 0.4316(13) 0.038 Uiso 1 1 d .

loop_
_atom_site_aniso_label
_atom_site_aniso_U_11
_atom_site_aniso_U_22
_atom_site_aniso_U_33
_atom_site_aniso_U_23
_atom_site_aniso_U_13
_atom_site_aniso_U_12
O1 0.0282(5) 0.0167(4) 0.0270(5) -0.0001(3) -0.0058(4) -0.0020(4)
O2 0.0315(5) 0.0203(4) 0.0424(5) -0.0069(4) -0.0099(5) 0.0003(4)
O3 0.0331(5) 0.0289(5) 0.0220(5) 0.0011(4) -0.0057(4) -0.0026(4)
O4 0.0242(5) 0.0156(4) 0.0302(5) 0.0004(3) 0.0019(4) 0.0020(4)
C1 0.0169(5) 0.0159(5) 0.0211(6) -0.0005(4) 0.0004(5) 0.0015(5)
C2 0.0196(6) 0.0178(6) 0.0246(6) -0.0010(5) -0.0016(5) -0.0004(5)
C3 0.0173(5) 0.0207(6) 0.0233(6) 0.0004(5) -0.0021(5) 0.0037(5)
C4 0.0162(5) 0.0190(6) 0.0245(6) 0.0005(4) 0.0009(5) 0.0019(5)
C5 0.0143(5) 0.0166(5) 0.0240(6) 0.0001(4) 0.0013(5) 0.0025(5)
C6 0.0169(5) 0.0164(5) 0.0251(6) 0.0004(5) -0.0005(5) 0.0004(4)
C7 0.0178(6) 0.0215(6) 0.0206(6) -0.0013(4) -0.0027(5) 0.0011(5)
C8 0.0235(6) 0.0247(6) 0.0224(6) 0.0007(5) -0.0050(5) 0.0038(5)
C9 0.0237(6) 0.0195(6) 0.0241(6) 0.0038(4) 0.0003(5) 0.0053(5)
C10 0.0200(6) 0.0159(5) 0.0243(6) 0.0007(4) 0.0008(5) 0.0032(5)
C11 0.0167(6) 0.0257(6) 0.0256(6) -0.0042(5) -0.0039(5) 0.0006(5)
C12 0.0185(6) 0.0229(6) 0.0308(7) -0.0034(5) -0.0040(5) -0.0023(5)
C13 0.0259(6) 0.0337(7) 0.0266(7) -0.0072(5) -0.0031(6) 0.0041(6)
C14 0.0219(6) 0.0246(6) 0.0274(6) 0.0010(5) 0.0023(5) 0.0063(5)
C15 0.0256(6) 0.0247(6) 0.0238(6) 0.0023(5) 0.0012(5) -0.0040(5)
O1W 0.0288(5) 0.0200(4) 0.0273(5) -0.0005(4) -0.0029(4) 0.0058(4)

loop_
_atom_type_symbol
_atom_type_description
_atom_type_scat_dispersion_real
_atom_type_scat_dispersion_imag
_atom_type_scat_source
C C 0.0181 0.0091 'International Tables Vol C Tables 4.2.6.8 and 6.1.1.4'
H H 0.0000 0.0000 'International Tables Vol C Tables 4.2.6.8 and 6.1.1.4'
O O 0.0492 0.0322 'International Tables Vol C Tables 4.2.6.8 and 6.1.1.4'

loop_
_geom_angle_atom_site_label_1
_geom_angle_atom_site_label_2
_geom_angle_atom_site_label_3
_geom_angle
C12 O1 C6 108.32(9)
C10 O4 H4O 110.0(11)
C5 C1 C2 102.82(9)
C5 C1 C10 113.44(10)
C2 C1 C10 112.61(9)
C5 C1 H1 109.3
C2 C1 H1 109.3
C10 C1 H1 109.3
C3 C2 C1 105.67(10)
C3 C2 H2A 110.6
C1 C2 H2A 110.6
C3 C2 H2B 110.6
C1 C2 H2B 110.6
H2A C2 H2B 108.7
O3 C3 C4 125.86(11)
O3 C3 C2 125.80(12)
C4 C3 C2 108.33(10)
C5 C4 C3 108.80(11)
C5 C4 C15 129.96(11)
C3 C4 C15 121.16(11)
C4 C5 C6 125.17(11)
C4 C5 C1 113.70(10)
C6 C5 C1 120.92(10)
O1 C6 C5 110.50(9)
O1 C6 C7 104.38(9)
C5 C6 C7 117.62(10)
O1 C6 H6 108.0
C5 C6 H6 108.0
C7 C6 H6 108.0
C6 C7 C8 112.86(10)
C6 C7 C11 100.26(9)
C8 C7 C11 116.11(10)
C6 C7 H7 109.1
C8 C7 H7 109.1
C11 C7 H7 109.1
C7 C8 C9 113.69(10)
C7 C8 H8A 108.8
C9 C8 H8A 108.8
C7 C8 H8B 108.8
C9 C8 H8B 108.8
H8A C8 H8B 107.7
C8 C9 C10 118.98(10)
C8 C9 H9A 107.6
C10 C9 H9A 107.6
C8 C9 H9B 107.6
C10 C9 H9B 107.6
H9A C9 H9B 107.0
O4 C10 C14 105.50(9)
O4 C10 C9 106.66(9)
C14 C10 C9 111.88(10)
O4 C10 C1 107.77(9)
C14 C10 C1 111.79(10)
C9 C10 C1 112.74(9)
C12 C11 C13 112.62(11)
C12 C11 C7 101.99(10)
C13 C11 C7 116.96(11)
C12 C11 H11 108.3
C13 C11 H11 108.3
C7 C11 H11 108.3
O2 C12 O1 120.80(12)
O2 C12 C11 129.14(12)
O1 C12 C11 110.03(10)
C11 C13 H13A 109.5
C11 C13 H13B 109.5
H13A C13 H13B 109.5
C11 C13 H13C 109.5
H13A C13 H13C 109.5
H13B C13 H13C 109.5
C10 C14 H14A 109.5
C10 C14 H14B 109.5
H14A C14 H14B 109.5
C10 C14 H14C 109.5
H14A C14 H14C 109.5
H14B C14 H14C 109.5
C4 C15 H15A 109.5
C4 C15 H15B 109.5
H15A C15 H15B 109.5
C4 C15 H15C 109.5
H15A C15 H15C 109.5
H15B C15 H15C 109.5
H1W O1W H2W 105.8(16)

loop_
_geom_bond_atom_site_label_1
_geom_bond_atom_site_label_2
_geom_bond_distance
O1 C12 1.3632(16)
O1 C6 1.4701(14)
O2 C12 1.2011(16)
O3 C3 1.2228(16)
O4 C10 1.4361(15)
O4 H4O 0.87(2)
C1 C5 1.5168(15)
C1 C2 1.5393(16)
C1 C10 1.5623(16)
C1 H1 1.0000
C2 C3 1.5031(17)
C2 H2A 0.9900
C2 H2B 0.9900
C3 C4 1.4766(17)
C4 C5 1.3390(18)
C4 C15 1.4967(17)
C5 C6 1.4974(17)
C6 C7 1.5222(16)
C6 H6 1.0000
C7 C8 1.5253(16)
C7 C11 1.5316(16)
C7 H7 1.0000
C8 C9 1.5311(17)
C8 H8A 0.9900
C8 H8B 0.9900
C9 C10 1.5404(17)
C9 H9A 0.9900
C9 H9B 0.9900
C10 C14 1.5223(17)
C11 C12 1.5116(18)
C11 C13 1.5194(18)
C11 H11 1.0000
C13 H13A 0.9800
C13 H13B 0.9800
C13 H13C 0.9800
C14 H14A 0.9800
C14 H14B 0.9800
C14 H14C 0.9800
C15 H15A 0.9800
C15 H15B 0.9800
C15 H15C 0.9800
O1W H1W 0.838(19)
O1W H2W 0.892(19)

loop_
_geom_hbond_atom_site_label_D
_geom_hbond_atom_site_label_H
_geom_hbond_atom_site_label_A
_geom_hbond_distance_DH
_geom_hbond_distance_HA
_geom_hbond_distance_DA
_geom_hbond_angle_DHA
_geom_hbond_site_symmetry_A
O4 H4O O1W 0.87(2) 1.81(2) 2.6757(14) 172.5(16) 4_456
O1W H1W O4 0.838(19) 1.892(19) 2.7269(13) 174.5(18) .
O1W H2W O3 0.892(19) 1.952(19) 2.8131(13) 161.6(17) 3_645

loop_
_geom_torsion_atom_site_label_1
_geom_torsion_atom_site_label_2
_geom_torsion_atom_site_label_3
_geom_torsion_atom_site_label_4
_geom_torsion
C5 C1 C2 C3 7.82(12)
C10 C1 C2 C3 -114.65(11)
C1 C2 C3 O3 170.66(12)
C1 C2 C3 C4 -8.02(13)
O3 C3 C4 C5 -173.79(12)
C2 C3 C4 C5 4.89(13)
O3 C3 C4 C15 3.10(19)
C2 C3 C4 C15 -178.22(11)
C3 C4 C5 C6 175.23(11)
C15 C4 C5 C6 -1.3(2)
C3 C4 C5 C1 0.47(13)
C15 C4 C5 C1 -176.06(12)
C2 C1 C5 C4 -5.37(13)
C10 C1 C5 C4 116.53(11)
C2 C1 C5 C6 179.62(10)
C10 C1 C5 C6 -58.48(14)
C12 O1 C6 C5 153.05(10)
C12 O1 C6 C7 25.69(12)
C4 C5 C6 O1 53.38(15)
C1 C5 C6 O1 -132.22(10)
C4 C5 C6 C7 173.05(11)
C1 C5 C6 C7 -12.55(16)
O1 C6 C7 C8 -161.55(9)
C5 C6 C7 C8 75.61(13)
O1 C6 C7 C11 -37.38(11)
C5 C6 C7 C11 -160.22(10)
C6 C7 C8 C9 -79.46(13)
C11 C7 C8 C9 165.58(11)
C7 C8 C9 C10 58.96(15)
C8 C9 C10 O4 179.05(10)
C8 C9 C10 C14 64.17(14)
C8 C9 C10 C1 -62.86(14)
C5 C1 C10 O4 -161.69(10)
C2 C1 C10 O4 -45.42(13)
C5 C1 C10 C14 -46.21(13)
C2 C1 C10 C14 70.06(13)
C5 C1 C10 C9 80.87(12)
C2 C1 C10 C9 -162.86(10)
C6 C7 C11 C12 34.93(11)
C8 C7 C11 C12 156.83(11)
C6 C7 C11 C13 158.24(11)
C8 C7 C11 C13 -79.86(14)
C6 O1 C12 O2 179.56(12)
C6 O1 C12 C11 -2.34(13)
C13 C11 C12 O2 30.17(19)
C7 C11 C12 O2 156.37(14)
C13 C11 C12 O1 -147.73(11)
C7 C11 C12 O1 -21.53(13)
